data_7226592
loop_
_publ_author_name
'G\'omez, Ver\'onica'
'Fuhr, Olaf'
'Ruben, Mario'

_publ_section_title
;
 Structural diversity in substituted-pyridinium iodo- and bromoplumbates:
 a matter of halide and temperature
;
_journal_issue 42
_journal_name_full CrystEngComm
_journal_page_first 8207
_journal_paper_doi 10.1039/C6CE01684G
_journal_volume 18
_journal_year 2016
_chemical_absolute_configuration ad
_chemical_formula_moiety 'I3 Pb, C5 H5 Cl N'
_chemical_formula_sum 'C5 H5 Cl I3 N Pb'
_chemical_formula_weight 702.44
_space_group_crystal_system orthorhombic
_space_group_IT_number 29
_space_group_name_Hall 'P 2c -2ac'
_space_group_name_H-M_alt 'P c a 21'
_symmetry_space_group_name_Hall 'P 2c -2ac'
_symmetry_space_group_name_H-M 'P c a 21'
_atom_sites_solution_hydrogens geom
_atom_sites_solution_primary direct
_audit_creation_date 2016-05-04
_audit_creation_method
;
Olex2 1.2
(compiled 2016.02.19 svn.r3266 for OlexSys, GUI svn.r5155)
;
_audit_update_record
;
2016-07-25 deposited with the CCDC.
2016-09-20 downloaded from the CCDC.
;
_cell_angle_alpha 90
_cell_angle_beta 90
_cell_angle_gamma 90
_cell_formula_units_Z 8
_cell_length_a 20.9773(10)
_cell_length_b 8.3140(3)
_cell_length_c 14.4916(8)
_cell_measurement_reflns_used 8132
_cell_measurement_temperature 180.15
_cell_measurement_theta_max 26.19
_cell_measurement_theta_min 2.40
_cell_volume 2527.4(2)
_computing_molecular_graphics 'Olex2 (Dolomanov et al., 2009)'
_computing_publication_material 'Olex2 (Dolomanov et al., 2009)'
_computing_structure_refinement 'ShelXL (Sheldrick, 2015)'
_computing_structure_solution 'ShelXS (Sheldrick, 2008)'
_diffrn_ambient_temperature 180.15
_diffrn_detector 'image plate (34 cm diameter)'
_diffrn_detector_area_resol_mean 6.67
_diffrn_detector_type STOE
_diffrn_measured_fraction_theta_full 0.997
_diffrn_measured_fraction_theta_max 0.986
_diffrn_measurement_device '2-circle goniometer'
_diffrn_measurement_device_type 'STOE IPDS2T'
_diffrn_measurement_method 'rotation method'
_diffrn_radiation_collimation '0.5 mm diameter, monocapillary'
_diffrn_radiation_monochromator 'plane graphite'
_diffrn_radiation_probe x-ray
_diffrn_radiation_type MoK\a
_diffrn_radiation_wavelength 0.71073
_diffrn_reflns_av_R_equivalents 0.0384
_diffrn_reflns_av_unetI/netI 0.0489
_diffrn_reflns_Laue_measured_fraction_full 0.997
_diffrn_reflns_Laue_measured_fraction_max 0.986
_diffrn_reflns_limit_h_max 25
_diffrn_reflns_limit_h_min -19
_diffrn_reflns_limit_k_max 10
_diffrn_reflns_limit_k_min -9
_diffrn_reflns_limit_l_max 17
_diffrn_reflns_limit_l_min -16
_diffrn_reflns_number 8527
_diffrn_reflns_point_group_measured_fraction_full 0.998
_diffrn_reflns_point_group_measured_fraction_max 0.988
_diffrn_reflns_theta_full 25.242
_diffrn_reflns_theta_max 25.675
_diffrn_reflns_theta_min 2.397
_diffrn_source 'sealed X-ray tube, 12 x 0.4 mm long-fine focus'
_diffrn_source_current 40
_diffrn_source_power 2.000
_diffrn_source_target Mo
_diffrn_source_type 'sealed X-ray tube'
_diffrn_source_voltage 50
_exptl_absorpt_coefficient_mu 20.843
_exptl_absorpt_correction_T_max 0.2447
_exptl_absorpt_correction_T_min 0.0596
_exptl_absorpt_correction_type integration
_exptl_crystal_colour 'light yellow'
_exptl_crystal_colour_modifier light
_exptl_crystal_colour_primary yellow
_exptl_crystal_density_diffrn 3.692
_exptl_crystal_description plate
_exptl_crystal_F_000 2400
_exptl_crystal_size_max 0.15
_exptl_crystal_size_mid 0.14
_exptl_crystal_size_min 0.07
_refine_diff_density_max 0.939
_refine_diff_density_min -0.932
_refine_diff_density_rms 0.172
_refine_ls_abs_structure_details
;
 Flack x determined using 1193 quotients [(I+)-(I-)]/[(I+)+(I-)]
 (Parsons, Flack and Wagner, Acta Cryst. B69 (2013) 249-259).
;
_refine_ls_abs_structure_Flack -0.001(10)
_refine_ls_extinction_coef 0.000161(14)
_refine_ls_extinction_expression Fc^*^=kFc[1+0.001xFc^2^\l^3^/sin(2\q)]^-1/4^
_refine_ls_extinction_method SHELXL
_refine_ls_goodness_of_fit_ref 0.871
_refine_ls_hydrogen_treatment constr
_refine_ls_matrix_type full
_refine_ls_number_parameters 177
_refine_ls_number_reflns 4201
_refine_ls_number_restraints 1
_refine_ls_restrained_S_all 0.871
_refine_ls_R_factor_all 0.0409
_refine_ls_R_factor_gt 0.0260
_refine_ls_shift/su_max 0.001
_refine_ls_shift/su_mean 0.000
_refine_ls_structure_factor_coef Fsqd
_refine_ls_weighting_details 'w=1/[\s^2^(Fo^2^)+(0.0207P)^2^] where P=(Fo^2^+2Fc^2^)/3'
_refine_ls_weighting_scheme calc
_refine_ls_wR_factor_gt 0.0452
_refine_ls_wR_factor_ref 0.0474
_reflns_Friedel_coverage 0.921
_reflns_Friedel_fraction_full 1.000
_reflns_Friedel_fraction_max 0.990
_reflns_number_gt 3308
_reflns_number_total 4201
_reflns_threshold_expression 'I > 2\s(I)'
_cod_data_source_file c6ce01684g2.cif
_cod_data_source_block vp-116plate
_cod_depositor_comments 'Adding full bibliography for 7226587--7226601.cif.'
_cod_database_code 7226592
_shelxl_version_number 2014/6
_shelx_space_group_comment
;
The symmetry employed for this shelxl refinement is uniquely defined
by the following loop, which should always be used as a source of
symmetry information in preference to the above space-group names.
They are only intended as comments.
;
_olex2_refinement_description
;
1. Twinned data refinement
 Scales: 0.648(10) 0.352(10)
2. Fixed Uiso
 At 1.2 times of:
  All C(H) groups, All N(H) groups
3. Uiso/Uaniso restraints and constraints
Uanis(N1) = Uanis(C1)
Uanis(C6) = Uanis(C7) = Uanis(C8) = Uanis(C10)
4.a Aromatic/amide H refined with riding coordinates:
 N1(H1), C1(H1A), C2(H2), C4(H4), C5(H5), N2(H2A), C6(H6), C7(H7), C9(H9),
 C10(H10)
;
_olex2_submission_special_instructions 'No special instructions were received'

loop_
_space_group_symop_operation_xyz
'x, y, z'
'-x, -y, z+1/2'
'-x+1/2, y, z+1/2'
'x+1/2, -y, z'

loop_
_atom_site_label
_atom_site_type_symbol
_atom_site_fract_x
_atom_site_fract_y
_atom_site_fract_z
_atom_site_U_iso_or_equiv
_atom_site_adp_type
_atom_site_occupancy
_atom_site_site_symmetry_order
_atom_site_calc_flag
_atom_site_refinement_flags_posn
Pb1 Pb 0.36984(3) 0.20149(9) 0.53989(10) 0.02121(18) Uani 1 1 d .
Pb2 Pb 0.37782(3) 0.70135(9) 0.54477(10) 0.02113(19) Uani 1 1 d .
I1 I 0.48424(5) 0.41662(14) 0.59606(13) 0.0229(3) Uani 1 1 d .
I2 I 0.34981(14) 0.4741(2) 0.37479(19) 0.0262(5) Uani 1 1 d .
I3 I 0.28932(16) 0.48791(19) 0.6629(3) 0.0301(8) Uani 1 1 d .
I4 I 0.45914(16) -0.01276(19) 0.4210(3) 0.0292(7) Uani 1 1 d .
I5 I 0.26246(5) -0.08631(15) 0.49075(13) 0.0243(3) Uani 1 1 d .
I6 I 0.39891(14) -0.0249(2) 0.70720(19) 0.0258(5) Uani 1 1 d .
Cl1 Cl 0.5775(3) 0.7497(7) 0.6440(6) 0.0523(18) Uani 1 1 d .
N1 N 0.6886(9) 1.173(3) 0.7247(14) 0.029(3) Uani 1 1 d .
H1 H 0.7103 1.2586 0.7419 0.035 Uiso 1 1 calc R
C1 C 0.7133(14) 1.028(3) 0.738(2) 0.029(3) Uani 1 1 d .
H1A H 0.7542 1.0178 0.7654 0.035 Uiso 1 1 calc R
C2 C 0.6816(12) 0.897(3) 0.7136(17) 0.032(6) Uani 1 1 d .
H2 H 0.6993 0.7925 0.7220 0.039 Uiso 1 1 calc R
C3 C 0.6213(11) 0.918(3) 0.6752(15) 0.029(5) Uani 1 1 d .
C4 C 0.5960(11) 1.067(3) 0.6614(15) 0.028(4) Uani 1 1 d .
H4 H 0.5548 1.0794 0.6353 0.034 Uiso 1 1 calc R
C5 C 0.6304(12) 1.192(3) 0.6852(16) 0.046(6) Uani 1 1 d .
H5 H 0.6143 1.2974 0.6745 0.055 Uiso 1 1 calc R
Cl2 Cl 0.1746(3) 0.2443(7) 0.4262(6) 0.0485(17) Uani 1 1 d .
N2 N 0.0568(10) 0.668(2) 0.3727(14) 0.035(5) Uani 1 1 d .
H2A H 0.0323 0.7534 0.3648 0.041 Uiso 1 1 calc R
C6 C 0.1122(9) 0.688(3) 0.4128(15) 0.033(3) Uani 1 1 d .
H6 H 0.1268 0.7935 0.4275 0.039 Uiso 1 1 calc R
C7 C 0.1488(11) 0.558(4) 0.4331(17) 0.033(3) Uani 1 1 d .
H7 H 0.1879 0.5697 0.4655 0.039 Uiso 1 1 calc R
C8 C 0.1277(11) 0.409(3) 0.4056(16) 0.033(3) Uani 1 1 d .
C9 C 0.0714(12) 0.391(3) 0.3574(18) 0.032(6) Uani 1 1 d .
H9 H 0.0582 0.2894 0.3349 0.039 Uiso 1 1 calc R
C10 C 0.0353(14) 0.526(3) 0.343(2) 0.033(3) Uani 1 1 d .
H10 H -0.0046 0.5188 0.3125 0.039 Uiso 1 1 calc R

loop_
_atom_site_aniso_label
_atom_site_aniso_U_11
_atom_site_aniso_U_22
_atom_site_aniso_U_33
_atom_site_aniso_U_23
_atom_site_aniso_U_13
_atom_site_aniso_U_12
Pb1 0.0221(3) 0.0159(5) 0.0257(4) 0.0006(6) -0.0007(4) -0.0004(3)
Pb2 0.0229(3) 0.0155(5) 0.0250(4) 0.0011(6) 0.0001(4) 0.0004(3)
I1 0.0204(5) 0.0184(7) 0.0299(7) -0.0017(5) -0.0039(5) 0.0001(4)
I2 0.0334(11) 0.0215(7) 0.0238(10) -0.0024(10) -0.0059(7) 0.0005(9)
I3 0.0323(13) 0.0205(13) 0.0375(17) 0.0047(8) 0.0145(11) 0.0026(6)
I4 0.0326(13) 0.0211(13) 0.0339(16) -0.0027(8) 0.0129(11) -0.0032(6)
I5 0.0224(6) 0.0200(7) 0.0304(7) 0.0013(5) -0.0046(5) 0.0013(5)
I6 0.0326(10) 0.0240(7) 0.0206(9) -0.0003(10) -0.0057(7) -0.0028(8)
Cl1 0.057(4) 0.030(4) 0.070(5) -0.002(3) -0.010(3) -0.021(2)
N1 0.028(7) 0.036(9) 0.022(7) 0.000(7) -0.001(5) -0.006(7)
C1 0.028(7) 0.036(9) 0.022(7) 0.000(7) -0.001(5) -0.006(7)
C2 0.045(14) 0.022(14) 0.029(12) 0.008(11) 0.021(10) 0.004(11)
C3 0.028(10) 0.019(11) 0.039(11) -0.001(9) 0.009(8) -0.018(9)
C4 0.031(10) 0.015(12) 0.039(11) 0.001(9) 0.002(8) -0.002(9)
C5 0.062(15) 0.024(12) 0.054(14) 0.002(12) -0.001(11) 0.018(12)
Cl2 0.048(3) 0.029(3) 0.069(4) -0.001(3) -0.013(3) 0.017(2)
N2 0.052(12) 0.022(11) 0.030(10) 0.010(9) 0.010(8) 0.019(9)
C6 0.022(5) 0.036(8) 0.039(6) 0.007(6) -0.005(5) -0.007(5)
C7 0.022(5) 0.036(8) 0.039(6) 0.007(6) -0.005(5) -0.007(5)
C8 0.022(5) 0.036(8) 0.039(6) 0.007(6) -0.005(5) -0.007(5)
C9 0.039(14) 0.022(14) 0.036(13) -0.005(10) -0.004(10) -0.011(11)
C10 0.022(5) 0.036(8) 0.039(6) 0.007(6) -0.005(5) -0.007(5)

loop_
_atom_type_symbol
_atom_type_description
_atom_type_scat_dispersion_real
_atom_type_scat_dispersion_imag
_atom_type_scat_source
C C 0.0033 0.0016 'International Tables Vol C Tables 4.2.6.8 and 6.1.1.4'
H H 0.0000 0.0000 'International Tables Vol C Tables 4.2.6.8 and 6.1.1.4'
N N 0.0061 0.0033 'International Tables Vol C Tables 4.2.6.8 and 6.1.1.4'
Cl Cl 0.1484 0.1585 'International Tables Vol C Tables 4.2.6.8 and 6.1.1.4'
I I -0.4742 1.8119 'International Tables Vol C Tables 4.2.6.8 and 6.1.1.4'
Pb Pb -3.3944 10.1111 'International Tables Vol C Tables 4.2.6.8 and 6.1.1.4'

loop_
_exptl_crystal_face_index_h
_exptl_crystal_face_index_k
_exptl_crystal_face_index_l
_exptl_crystal_face_perp_dist
0 0 1 0.0365
0 0 -1 0.0365
0 1 0 0.0780
0 -1 0 0.0780
1 0 0 0.0702
-1 0 0 0.0702

loop_
_geom_angle_atom_site_label_1
_geom_angle_atom_site_label_2
_geom_angle_atom_site_label_3
_geom_angle
_geom_angle_site_symmetry_1
_geom_angle_site_symmetry_3
I1 Pb1 I2 83.88(6) . .
I1 Pb1 I3 81.02(6) . .
I1 Pb1 I4 90.55(6) . .
I1 Pb1 I5 169.81(4) . .
I1 Pb1 I6 89.58(6) . .
I2 Pb1 I3 80.67(8) . .
I2 Pb1 I5 104.37(5) . .
I4 Pb1 I2 93.90(10) . .
I4 Pb1 I3 170.38(8) . .
I4 Pb1 I5 83.02(6) . .
I4 Pb1 I6 88.13(9) . .
I5 Pb1 I3 105.96(6) . .
I6 Pb1 I2 173.17(8) . .
I6 Pb1 I3 96.39(11) . .
I6 Pb1 I5 82.34(6) . .
I2 Pb2 I1 82.76(6) . .
I2 Pb2 I6 172.87(9) . 1_565
I3 Pb2 I1 82.59(6) . .
I3 Pb2 I2 88.67(10) . .
I3 Pb2 I5 89.88(7) . 1_565
I3 Pb2 I6 94.67(11) . 1_565
I5 Pb2 I1 169.58(4) 1_565 .
I5 Pb2 I2 89.91(6) 1_565 .
I5 Pb2 I6 83.80(6) 1_565 1_565
I6 Pb2 I1 103.90(6) 1_565 .
Pb1 I1 Pb2 80.39(3) . .
Pb2 I2 Pb1 79.80(8) . .
Pb2 I3 Pb1 79.29(10) . .
Pb2 I5 Pb1 80.13(3) 1_545 .
Pb1 I6 Pb2 80.57(8) . 1_545
C1 N1 H1 119.4 . .
C1 N1 C5 121(2) . .
C5 N1 H1 119.4 . .
N1 C1 H1A 119.5 . .
C2 C1 N1 121(3) . .
C2 C1 H1A 119.5 . .
C1 C2 H2 121.4 . .
C1 C2 C3 117(2) . .
C3 C2 H2 121.4 . .
C2 C3 Cl1 118.9(19) . .
C4 C3 Cl1 119(2) . .
C4 C3 C2 122(2) . .
C3 C4 H4 121.0 . .
C5 C4 C3 118(2) . .
C5 C4 H4 121.0 . .
N1 C5 H5 119.6 . .
C4 C5 N1 121(2) . .
C4 C5 H5 119.6 . .
C6 N2 H2A 118.2 . .
C6 N2 C10 124(2) . .
C10 N2 H2A 118.2 . .
N2 C6 H6 120.1 . .
N2 C6 C7 120(2) . .
C7 C6 H6 120.1 . .
C6 C7 H7 120.8 . .
C6 C7 C8 118(2) . .
C8 C7 H7 120.8 . .
C7 C8 Cl2 119(2) . .
C7 C8 C9 121(2) . .
C9 C8 Cl2 120(2) . .
C8 C9 H9 121.2 . .
C10 C9 C8 118(2) . .
C10 C9 H9 121.2 . .
N2 C10 C9 119(2) . .
N2 C10 H10 120.3 . .
C9 C10 H10 120.3 . .

loop_
_geom_bond_atom_site_label_1
_geom_bond_atom_site_label_2
_geom_bond_distance
_geom_bond_site_symmetry_2
Pb1 I1 3.1017(13) .
Pb1 I2 3.322(3) .
Pb1 I3 3.421(3) .
Pb1 I4 3.107(4) .
Pb1 I5 3.3625(13) .
Pb1 I6 3.130(3) .
Pb2 I1 3.3377(13) .
Pb2 I2 3.159(3) .
Pb2 I3 3.086(4) .
Pb2 I5 3.0961(13) 1_565
Pb2 I6 3.304(3) 1_565
I5 Pb2 3.0961(13) 1_545
I6 Pb2 3.304(3) 1_545
Cl1 C3 1.73(2) .
N1 H1 0.8800 .
N1 C1 1.33(3) .
N1 C5 1.36(3) .
C1 H1A 0.9500 .
C1 C2 1.32(3) .
C2 H2 0.9500 .
C2 C3 1.39(4) .
C3 C4 1.36(4) .
C4 H4 0.9500 .
C4 C5 1.31(3) .
C5 H5 0.9500 .
Cl2 C8 1.71(3) .
N2 H2A 0.8800 .
N2 C6 1.31(3) .
N2 C10 1.34(3) .
C6 H6 0.9500 .
C6 C7 1.36(3) .
C7 H7 0.9500 .
C7 C8 1.38(4) .
C8 C9 1.38(3) .
C9 H9 0.9500 .
C9 C10 1.37(3) .
C10 H10 0.9500 .

loop_
_geom_torsion_atom_site_label_1
_geom_torsion_atom_site_label_2
_geom_torsion_atom_site_label_3
_geom_torsion_atom_site_label_4
_geom_torsion
Cl1 C3 C4 C5 -179.6(19)
N1 C1 C2 C3 -1(4)
C1 N1 C5 C4 2(4)
C1 C2 C3 Cl1 -178.9(18)
C1 C2 C3 C4 1(3)
C2 C3 C4 C5 0(3)
C3 C4 C5 N1 -2(3)
C5 N1 C1 C2 0(4)
Cl2 C8 C9 C10 179.6(18)
N2 C6 C7 C8 4(3)
C6 N2 C10 C9 2(4)
C6 C7 C8 Cl2 177.2(19)
C6 C7 C8 C9 1(3)
C7 C8 C9 C10 -4(3)
C8 C9 C10 N2 3(4)
C10 N2 C6 C7 -6(4)

loop_
_twin_individual_id
_twin_individual_mass_fraction_refined
1 0.648(10)
2 0.352(10)
